data_4133643
loop_
_publ_author_name
'Bingham, Tanner W.'
'Hernandez, Lucas W.'
'Olson, Daniel G.'
'Svec, Riley L.'
'Hergenrother, Paul J.'
'Sarlah, David'

_publ_section_title
;
 Enantioselective Synthesis of Isocarbostyril Alkaloids and Analogs Using
 Catalytic Dearomative Functionalization of Benzene.
;
_journal_issue 1
_journal_name_full 'Journal of the American Chemical Society'
_journal_page_first 657
_journal_page_last 670
_journal_paper_doi 10.1021/jacs.8b12123
_journal_volume 141
_journal_year 2019
_chemical_formula_moiety 'C17 H17 Br2 N3 O5'
_chemical_formula_sum 'C17 H17 Br2 N3 O5'
_chemical_formula_weight 503.15
_chemical_name_systematic halohydrin
_space_group_crystal_system monoclinic
_space_group_IT_number 14
_space_group_name_Hall '-P 2ybc'
_space_group_name_H-M_alt 'P 1 21/c 1'
_atom_sites_solution_hydrogens geom
_atom_sites_solution_primary dual
_audit_creation_date 2018-11-03
_audit_creation_method
;
Olex2 1.2
(compiled 2017.03.28 svn.r3405 for OlexSys, GUI svn.r5335)
;
_cell_angle_alpha 90
_cell_angle_beta 97.6830(10)
_cell_angle_gamma 90
_cell_formula_units_Z 4
_cell_length_a 8.6131(2)
_cell_length_b 13.0876(4)
_cell_length_c 16.5039(5)
_cell_measurement_reflns_used 9891
_cell_measurement_temperature 100(2)
_cell_measurement_theta_max 28.31
_cell_measurement_theta_min 2.85
_cell_volume 1843.70(9)
_computing_cell_refinement 'SAINT v8.34A (Bruker, 2013)'
_computing_data_reduction 'SAINT v8.34A (Bruker, 2013)'
_computing_molecular_graphics 'Olex2 (Dolomanov et al., 2009)'
_computing_publication_material 'Olex2 (Dolomanov et al., 2009)'
_computing_structure_refinement 'XL (Sheldrick, 2008)'
_computing_structure_solution 'XT (Sheldrick, 2015)'
_diffrn_ambient_temperature 100.15
_diffrn_detector 'Bruker APEXII CCD area detector'
_diffrn_detector_type 'CCD area detector'
_diffrn_measured_fraction_theta_full 0.999
_diffrn_measured_fraction_theta_max 0.998
_diffrn_measurement_device 'kappa diffractometer'
_diffrn_measurement_device_type 'Bruker APEX-II CCD'
_diffrn_measurement_method '\f and \w scans'
_diffrn_radiation_monochromator graphite
_diffrn_radiation_probe x-ray
_diffrn_radiation_type MoK\a
_diffrn_radiation_wavelength 0.71073
_diffrn_reflns_av_R_equivalents 0.0246
_diffrn_reflns_av_unetI/netI 0.0173
_diffrn_reflns_Laue_measured_fraction_full 0.999
_diffrn_reflns_Laue_measured_fraction_max 0.998
_diffrn_reflns_limit_h_max 11
_diffrn_reflns_limit_h_min -9
_diffrn_reflns_limit_k_max 17
_diffrn_reflns_limit_k_min -17
_diffrn_reflns_limit_l_max 22
_diffrn_reflns_limit_l_min -22
_diffrn_reflns_number 24215
_diffrn_reflns_point_group_measured_fraction_full 0.999
_diffrn_reflns_point_group_measured_fraction_max 0.998
_diffrn_reflns_theta_full 25.242
_diffrn_reflns_theta_max 28.341
_diffrn_reflns_theta_min 2.849
_diffrn_source 'fine-focus sealed X-ray tube'
_diffrn_source_target Mo
_diffrn_source_type 'Siemens fine-focus sealed tube'
_diffrn_standards_number 0
_exptl_absorpt_coefficient_mu 4.432
_exptl_absorpt_correction_T_max 0.6275
_exptl_absorpt_correction_T_min 0.3439
_exptl_absorpt_correction_type multi-scan
_exptl_absorpt_process_details 'TWINABS-2012/1 (Bruker,2012) was used for absorption correction.'
_exptl_crystal_colour colourless
_exptl_crystal_colour_primary colourless
_exptl_crystal_density_diffrn 1.813
_exptl_crystal_description prism
_exptl_crystal_F_000 1000
_exptl_crystal_recrystallization_method 'Crystallization was conducted by slow diffusion in hexane/ethyl acetate'
_exptl_crystal_size_max 0.418
_exptl_crystal_size_mid 0.224
_exptl_crystal_size_min 0.136
_refine_diff_density_max 0.468
_refine_diff_density_min -0.369
_refine_diff_density_rms 0.060
_refine_ls_extinction_method none
_refine_ls_goodness_of_fit_ref 1.029
_refine_ls_hydrogen_treatment constr
_refine_ls_matrix_type full
_refine_ls_number_parameters 248
_refine_ls_number_reflns 4592
_refine_ls_number_restraints 0
_refine_ls_restrained_S_all 1.029
_refine_ls_R_factor_all 0.0240
_refine_ls_R_factor_gt 0.0203
_refine_ls_shift/su_max 0.003
_refine_ls_shift/su_mean 0.000
_refine_ls_structure_factor_coef Fsqd
_refine_ls_weighting_details 'w=1/[\s^2^(Fo^2^)+(0.0225P)^2^+1.2471P] where P=(Fo^2^+2Fc^2^)/3'
_refine_ls_weighting_scheme calc
_refine_ls_wR_factor_gt 0.0491
_refine_ls_wR_factor_ref 0.0503
_reflns_Friedel_coverage 0.000
_reflns_number_gt 4139
_reflns_number_total 4592
_reflns_threshold_expression 'I > 2\s(I)'
_cod_data_source_file ja8b12123_si_005.cif
_cod_data_source_block cm92zsa
_cod_database_code 4133643
_shelx_shelxl_version_number 2014/7
_shelx_space_group_comment
;
The symmetry employed for this shelxl refinement is uniquely defined
by the following loop, which should always be used as a source of
symmetry information in preference to the above space-group names.
They are only intended as comments.
;
_shelx_estimated_absorpt_t_max 0.584
_shelx_estimated_absorpt_t_min 0.259
_olex2_refinement_description
;
1. Fixed Uiso
 At 1.2 times of:
  All C(H) groups, All C(H,H) groups, All C(H,H,H,H,H,H) groups
 At 1.5 times of:
  All C(H,H,H) groups, All O(H) groups
2. Others
 Sof(H16D)=Sof(H16E)=Sof(H16F)=1-FVAR(1)
 Sof(H16A)=Sof(H16B)=Sof(H16C)=FVAR(1)
3.a Ternary CH refined with riding coordinates:
 C7(H7), C12(H12), C11(H11), C8(H8)
3.b Secondary CH2 refined with riding coordinates:
 C15(H15A,H15B)
3.c Aromatic/amide H refined with riding coordinates:
 C9(H9), C10(H10), C5(H5), C2(H2)
3.d Disordered Me refined as rotating group:
 C16(H16A,H16B,H16C,H16D,H16E,H16F)
3.e Idealised Me refined as rotating group:
 C17(H17A,H17B,H17C)
3.f Idealised tetrahedral OH refined as rotating group:
 O3(H3)
;
_olex2_exptl_crystal_mounting_method 'The crystal was mounted on the spindle axis of 4 1 3.'
_olex2_submission_original_sample_id halohydrin
_olex2_submission_special_instructions 'No special instructions were received'

loop_
_space_group_symop_operation_xyz
'x, y, z'
'-x, y+1/2, -z+1/2'
'-x, -y, -z'
'x, -y-1/2, z-1/2'

loop_
_atom_site_label
_atom_site_type_symbol
_atom_site_fract_x
_atom_site_fract_y
_atom_site_fract_z
_atom_site_U_iso_or_equiv
_atom_site_adp_type
_atom_site_occupancy
_atom_site_site_symmetry_order
_atom_site_calc_flag
_atom_site_refinement_flags_posn
_atom_site_refinement_flags_occupancy
Br1 Br 0.40939(2) 0.35249(2) 0.70438(2) 0.02217(5) Uani 1 1 d . .
Br2 Br 0.81788(2) 0.65547(2) 0.61967(2) 0.01894(5) Uani 1 1 d . .
O2 O 1.06227(13) 0.46746(8) 0.86884(6) 0.0171(2) Uani 1 1 d . .
O3 O 0.62872(13) 0.39601(9) 0.50891(7) 0.0184(2) Uani 1 1 d . .
H3 H 0.6524 0.3601 0.4702 0.028 Uiso 1 1 calc GR .
O5 O 0.70374(14) 0.67912(9) 0.92673(7) 0.0218(2) Uani 1 1 d . .
O4 O 0.46428(14) 0.61185(10) 0.95099(7) 0.0244(3) Uani 1 1 d . .
O1 O 0.72118(15) 0.19995(10) 0.87715(7) 0.0257(3) Uani 1 1 d . .
N1 N 0.93829(15) 0.35828(9) 0.76913(7) 0.0125(2) Uani 1 1 d . .
N3 N 0.89366(15) 0.33782(10) 0.89753(8) 0.0144(2) Uani 1 1 d . .
N2 N 0.82055(15) 0.28304(9) 0.77220(7) 0.0143(2) Uani 1 1 d . .
C7 C 0.73322(16) 0.45796(11) 0.68222(8) 0.0116(3) Uani 1 1 d . .
H7 H 0.6816 0.3911 0.6665 0.014 Uiso 1 1 calc R .
C12 C 0.70222(17) 0.52484(11) 0.60600(9) 0.0136(3) Uani 1 1 d . .
H12 H 0.5875 0.5401 0.5954 0.016 Uiso 1 1 calc R .
C6 C 0.65758(17) 0.49565(11) 0.75443(9) 0.0122(3) Uani 1 1 d . .
C1 C 0.51463(17) 0.45645(11) 0.77144(9) 0.0143(3) Uani 1 1 d . .
C14 C 0.97494(16) 0.39662(11) 0.84813(9) 0.0128(3) Uani 1 1 d . .
C9 C 0.97412(17) 0.39798(12) 0.62650(9) 0.0149(3) Uani 1 1 d . .
H9 H 1.0692 0.3602 0.6333 0.018 Uiso 1 1 calc R .
C11 C 0.74985(18) 0.46984(12) 0.53164(9) 0.0153(3) Uani 1 1 d . .
H11 H 0.7542 0.5195 0.4860 0.018 Uiso 1 1 calc R .
C4 C 0.65668(18) 0.60354(11) 0.87102(9) 0.0149(3) Uani 1 1 d . .
C10 C 0.90534(18) 0.41667(12) 0.55120(9) 0.0161(3) Uani 1 1 d . .
H10 H 0.9574 0.3952 0.5069 0.019 Uiso 1 1 calc R .
C13 C 0.80197(18) 0.26632(11) 0.85195(9) 0.0164(3) Uani 1 1 d . .
C8 C 0.90860(16) 0.43384(11) 0.70187(8) 0.0123(3) Uani 1 1 d . .
H8 H 0.9638 0.4985 0.7207 0.015 Uiso 1 1 calc R .
C5 C 0.72985(17) 0.57219(11) 0.80653(9) 0.0143(3) Uani 1 1 d . .
H5 H 0.8269 0.6013 0.7972 0.017 Uiso 1 1 calc R .
C2 C 0.43869(18) 0.48941(12) 0.83670(9) 0.0171(3) Uani 1 1 d . .
H2 H 0.3407 0.4621 0.8465 0.021 Uiso 1 1 calc R .
C3 C 0.51452(18) 0.56348(12) 0.88544(9) 0.0165(3) Uani 1 1 d . .
C16 C 0.8988(2) 0.35440(13) 0.98521(9) 0.0215(3) Uani 1 1 d . .
H16A H 1.0025 0.3355 1.0131 0.026 Uiso 0.76(2) 1 calc GR P
H16B H 0.8187 0.3123 1.0059 0.026 Uiso 0.76(2) 1 calc GR P
H16C H 0.8787 0.4266 0.9955 0.026 Uiso 0.76(2) 1 calc GR P
H16D H 0.7975 0.3808 0.9966 0.026 Uiso 0.24(2) 1 calc GR P
H16E H 0.9812 0.4040 1.0038 0.026 Uiso 0.24(2) 1 calc GR P
H16F H 0.9212 0.2896 1.0142 0.026 Uiso 0.24(2) 1 calc GR P
C17 C 0.8095(2) 0.19999(12) 0.71300(10) 0.0218(3) Uani 1 1 d . .
H17A H 0.7646 0.2258 0.6592 0.033 Uiso 1 1 calc GR .
H17B H 0.7421 0.1459 0.7301 0.033 Uiso 1 1 calc GR .
H17C H 0.9142 0.1723 0.7098 0.033 Uiso 1 1 calc GR .
C15 C 0.5896(2) 0.67941(14) 0.98260(10) 0.0252(4) Uani 1 1 d . .
H15A H 0.5487 0.7494 0.9880 0.030 Uiso 1 1 calc R .
H15B H 0.6379 0.6559 1.0372 0.030 Uiso 1 1 calc R .

loop_
_atom_site_aniso_label
_atom_site_aniso_U_11
_atom_site_aniso_U_22
_atom_site_aniso_U_33
_atom_site_aniso_U_23
_atom_site_aniso_U_13
_atom_site_aniso_U_12
Br1 0.01331(8) 0.02398(9) 0.02950(9) -0.00930(6) 0.00394(6) -0.00738(6)
Br2 0.02362(9) 0.01274(7) 0.02003(8) 0.00299(5) 0.00135(6) -0.00367(6)
O2 0.0146(5) 0.0196(5) 0.0165(5) -0.0031(4) -0.0001(4) -0.0041(4)
O3 0.0170(5) 0.0213(6) 0.0165(5) -0.0051(4) 0.0006(4) -0.0029(4)
O5 0.0203(6) 0.0236(6) 0.0214(6) -0.0111(5) 0.0033(5) 0.0010(5)
O4 0.0208(6) 0.0316(7) 0.0219(6) -0.0100(5) 0.0074(5) 0.0026(5)
O1 0.0314(7) 0.0241(6) 0.0205(6) 0.0073(5) -0.0005(5) -0.0113(5)
N1 0.0116(6) 0.0127(6) 0.0124(5) -0.0005(5) -0.0008(4) -0.0011(5)
N3 0.0145(6) 0.0162(6) 0.0121(6) 0.0001(5) 0.0004(5) -0.0005(5)
N2 0.0171(6) 0.0115(6) 0.0137(6) 0.0004(5) -0.0004(5) -0.0036(5)
C7 0.0108(6) 0.0116(6) 0.0124(6) 0.0000(5) 0.0013(5) -0.0002(5)
C12 0.0136(7) 0.0121(6) 0.0144(6) 0.0012(5) -0.0005(5) -0.0024(5)
C6 0.0112(6) 0.0122(6) 0.0131(6) 0.0008(5) 0.0013(5) 0.0013(5)
C1 0.0124(7) 0.0132(7) 0.0166(7) -0.0011(5) 0.0000(5) -0.0002(5)
C14 0.0098(6) 0.0152(7) 0.0130(6) -0.0001(5) 0.0000(5) 0.0035(5)
C9 0.0115(7) 0.0176(7) 0.0160(7) -0.0005(6) 0.0039(5) -0.0003(5)
C11 0.0163(7) 0.0169(7) 0.0123(6) 0.0007(5) 0.0006(5) -0.0028(6)
C4 0.0149(7) 0.0126(7) 0.0160(7) -0.0014(5) -0.0023(6) 0.0030(5)
C10 0.0161(7) 0.0181(7) 0.0151(7) -0.0011(6) 0.0063(6) -0.0026(6)
C13 0.0168(7) 0.0150(7) 0.0162(7) 0.0030(6) -0.0024(6) 0.0003(6)
C8 0.0120(7) 0.0128(6) 0.0117(6) 0.0010(5) 0.0009(5) -0.0005(5)
C5 0.0122(7) 0.0133(7) 0.0175(7) -0.0003(5) 0.0018(5) 0.0004(5)
C2 0.0119(7) 0.0187(7) 0.0214(7) 0.0017(6) 0.0044(6) 0.0013(6)
C3 0.0156(7) 0.0192(7) 0.0152(7) 0.0006(6) 0.0041(6) 0.0065(6)
C16 0.0252(8) 0.0271(8) 0.0124(7) -0.0013(6) 0.0035(6) -0.0027(7)
C17 0.0295(9) 0.0143(7) 0.0196(8) -0.0033(6) -0.0034(7) -0.0011(6)
C15 0.0301(9) 0.0264(8) 0.0202(8) -0.0063(7) 0.0068(7) 0.0008(7)

loop_
_atom_type_symbol
_atom_type_description
_atom_type_scat_dispersion_real
_atom_type_scat_dispersion_imag
_atom_type_scat_source
C C 0.0033 0.0016 'International Tables Vol C Tables 4.2.6.8 and 6.1.1.4'
H H 0.0000 0.0000 'International Tables Vol C Tables 4.2.6.8 and 6.1.1.4'
Br Br -0.2901 2.4595 'International Tables Vol C Tables 4.2.6.8 and 6.1.1.4'
N N 0.0061 0.0033 'International Tables Vol C Tables 4.2.6.8 and 6.1.1.4'
O O 0.0106 0.0060 'International Tables Vol C Tables 4.2.6.8 and 6.1.1.4'

loop_
_geom_angle_atom_site_label_1
_geom_angle_atom_site_label_2
_geom_angle_atom_site_label_3
_geom_angle
C11 O3 H3 109.5
C4 O5 C15 105.40(12)
C3 O4 C15 105.62(12)
N2 N1 C8 115.90(11)
C14 N1 N2 106.86(11)
C14 N1 C8 117.07(12)
C14 N3 C13 110.79(12)
C14 N3 C16 123.61(13)
C13 N3 C16 125.51(13)
N1 N2 C17 118.49(12)
C13 N2 N1 108.80(12)
C13 N2 C17 121.46(13)
C12 C7 H7 105.4
C12 C7 C8 110.55(11)
C6 C7 H7 105.4
C6 C7 C12 114.54(12)
C6 C7 C8 114.53(12)
C8 C7 H7 105.4
Br2 C12 H12 108.6
C7 C12 Br2 111.84(10)
C7 C12 H12 108.6
C11 C12 Br2 108.32(10)
C11 C12 C7 110.86(12)
C11 C12 H12 108.6
C1 C6 C7 121.46(13)
C1 C6 C5 117.89(13)
C5 C6 C7 120.66(13)
C6 C1 Br1 120.62(11)
C6 C1 C2 123.80(14)
C2 C1 Br1 115.58(11)
O2 C14 N1 126.37(13)
O2 C14 N3 127.19(14)
N3 C14 N1 106.44(12)
C10 C9 H9 118.4
C10 C9 C8 123.10(14)
C8 C9 H9 118.4
O3 C11 C12 105.29(11)
O3 C11 H11 109.9
O3 C11 C10 109.86(12)
C12 C11 H11 109.9
C10 C11 C12 111.90(12)
C10 C11 H11 109.9
O5 C4 C3 110.29(13)
C5 C4 O5 127.59(14)
C5 C4 C3 122.04(14)
C9 C10 C11 124.01(13)
C9 C10 H10 118.0
C11 C10 H10 118.0
O1 C13 N3 127.41(14)
O1 C13 N2 126.06(14)
N2 C13 N3 106.52(12)
N1 C8 C7 111.21(11)
N1 C8 C9 111.34(12)
N1 C8 H8 107.8
C7 C8 H8 107.8
C9 C8 C7 110.85(12)
C9 C8 H8 107.8
C6 C5 H5 120.8
C4 C5 C6 118.37(14)
C4 C5 H5 120.8
C1 C2 H2 122.1
C3 C2 C1 115.78(14)
C3 C2 H2 122.1
O4 C3 C4 109.93(14)
C2 C3 O4 127.88(14)
C2 C3 C4 122.13(14)
N3 C16 H16A 109.5
N3 C16 H16B 109.5
N3 C16 H16C 109.5
N3 C16 H16D 109.5
N3 C16 H16E 109.5
N3 C16 H16F 109.5
H16A C16 H16B 109.5
H16A C16 H16C 109.5
H16A C16 H16D 141.1
H16A C16 H16E 56.3
H16A C16 H16F 56.3
H16B C16 H16C 109.5
H16B C16 H16D 56.3
H16B C16 H16E 141.1
H16B C16 H16F 56.3
H16C C16 H16D 56.3
H16C C16 H16E 56.3
H16C C16 H16F 141.1
H16D C16 H16E 109.5
H16D C16 H16F 109.5
H16E C16 H16F 109.5
N2 C17 H17A 109.5
N2 C17 H17B 109.5
N2 C17 H17C 109.5
H17A C17 H17B 109.5
H17A C17 H17C 109.5
H17B C17 H17C 109.5
O5 C15 O4 108.10(12)
O5 C15 H15A 110.1
O5 C15 H15B 110.1
O4 C15 H15A 110.1
O4 C15 H15B 110.1
H15A C15 H15B 108.4

loop_
_geom_bond_atom_site_label_1
_geom_bond_atom_site_label_2
_geom_bond_distance
Br1 C1 1.9051(15)
Br2 C12 1.9764(14)
O2 C14 1.2138(18)
O3 H3 0.8400
O3 C11 1.4347(18)
O5 C4 1.3743(18)
O5 C15 1.435(2)
O4 C3 1.3724(18)
O4 C15 1.438(2)
O1 C13 1.2202(19)
N1 N2 1.4193(17)
N1 C14 1.3932(18)
N1 C8 1.4830(18)
N3 C14 1.3783(19)
N3 C13 1.381(2)
N3 C16 1.4581(19)
N2 C13 1.3646(19)
N2 C17 1.4561(19)
C7 H7 1.0000
C7 C12 1.5263(19)
C7 C6 1.5152(19)
C7 C8 1.5349(19)
C12 H12 1.0000
C12 C11 1.526(2)
C6 C1 1.397(2)
C6 C5 1.410(2)
C1 C2 1.401(2)
C9 H9 0.9500
C9 C10 1.326(2)
C9 C8 1.5079(19)
C11 H11 1.0000
C11 C10 1.505(2)
C4 C5 1.370(2)
C4 C3 1.382(2)
C10 H10 0.9500
C8 H8 1.0000
C5 H5 0.9500
C2 H2 0.9500
C2 C3 1.369(2)
C16 H16A 0.9800
C16 H16B 0.9800
C16 H16C 0.9800
C16 H16D 0.9800
C16 H16E 0.9800
C16 H16F 0.9800
C17 H17A 0.9800
C17 H17B 0.9800
C17 H17C 0.9800
C15 H15A 0.9900
C15 H15B 0.9900

loop_
_geom_torsion_atom_site_label_1
_geom_torsion_atom_site_label_2
_geom_torsion_atom_site_label_3
_geom_torsion_atom_site_label_4
_geom_torsion
Br1 C1 C2 C3 179.48(11)
Br2 C12 C11 O3 -161.31(9)
Br2 C12 C11 C10 79.39(13)
O3 C11 C10 C9 -101.02(17)
O5 C4 C5 C6 -177.33(14)
O5 C4 C3 O4 0.09(18)
O5 C4 C3 C2 177.61(14)
N1 N2 C13 O1 -172.72(15)
N1 N2 C13 N3 6.45(16)
N2 N1 C14 O2 -174.22(14)
N2 N1 C14 N3 6.25(15)
N2 N1 C8 C7 33.98(16)
N2 N1 C8 C9 -90.18(14)
C7 C12 C11 O3 75.63(14)
C7 C12 C11 C10 -43.67(16)
C7 C6 C1 Br1 0.49(19)
C7 C6 C1 C2 -179.17(14)
C7 C6 C5 C4 -179.95(13)
C12 C7 C6 C1 97.24(16)
C12 C7 C6 C5 -82.49(17)
C12 C7 C8 N1 -172.68(11)
C12 C7 C8 C9 -48.24(16)
C12 C11 C10 C9 15.6(2)
C6 C7 C12 Br2 71.88(14)
C6 C7 C12 C11 -167.12(12)
C6 C7 C8 N1 56.13(16)
C6 C7 C8 C9 -179.44(12)
C6 C1 C2 C3 -0.8(2)
C1 C6 C5 C4 0.3(2)
C1 C2 C3 O4 177.29(15)
C1 C2 C3 C4 0.2(2)
C14 N1 N2 C13 -8.02(15)
C14 N1 N2 C17 -152.30(13)
C14 N1 C8 C7 -93.63(15)
C14 N1 C8 C9 142.21(13)
C14 N3 C13 O1 176.62(16)
C14 N3 C13 N2 -2.53(17)
C4 O5 C15 O4 -7.86(17)
C10 C9 C8 N1 144.66(15)
C10 C9 C8 C7 20.3(2)
C13 N3 C14 O2 178.04(14)
C13 N3 C14 N1 -2.44(16)
C8 N1 N2 C13 -140.53(13)
C8 N1 N2 C17 75.19(16)
C8 N1 C14 O2 -42.3(2)
C8 N1 C14 N3 138.12(12)
C8 C7 C12 Br2 -59.31(13)
C8 C7 C12 C11 61.69(15)
C8 C7 C6 C1 -133.53(14)
C8 C7 C6 C5 46.74(18)
C8 C9 C10 C11 -3.9(2)
C5 C6 C1 Br1 -179.77(11)
C5 C6 C1 C2 0.6(2)
C5 C4 C3 O4 -176.91(14)
C5 C4 C3 C2 0.6(2)
C3 O4 C15 O5 7.94(18)
C3 C4 C5 C6 -0.9(2)
C16 N3 C14 O2 1.3(2)
C16 N3 C14 N1 -179.13(13)
C16 N3 C13 O1 -6.8(3)
C16 N3 C13 N2 174.08(14)
C17 N2 C13 O1 -29.7(2)
C17 N2 C13 N3 149.47(14)
C15 O5 C4 C5 -178.35(16)
C15 O5 C4 C3 4.87(17)
C15 O4 C3 C4 -4.99(17)
C15 O4 C3 C2 177.66(16)
